data_1503659
loop_
_publ_author_name
'Kong, Kah-Hoe'
'Tan, Chong-Kiat'
'Lam, Yulin'

_publ_section_title
;
 Traceless Solid-Phase Synthesis of 6-Amino- and
 6-Hydroxyimino-1,3,5-triazine-2,4-diones and 1,3,5-Triazine-2,4,6-triones
;
_journal_issue 6
_journal_name_full 'Journal of Combinatorial Chemistry'
_journal_page_first 1050
_journal_paper_doi 10.1021/cc900091e
_journal_volume 11
_journal_year 2009
_chemical_formula_sum 'C21 H24 N4 O2'
_chemical_formula_weight 364.44
_chemical_name_systematic
; 
 1,3-Dibenzyl-6-(butylamino)-1,3,5-triazine-2,4(1H,3H)-dione  
;
_space_group_IT_number 61
_symmetry_cell_setting orthorhombic
_symmetry_space_group_name_Hall '-P 2ac 2ab'
_symmetry_space_group_name_H-M 'P b c a'
_atom_sites_solution_hydrogens geom
_atom_sites_solution_primary direct
_atom_sites_solution_secondary difmap
_audit_creation_method SHELXL-97
_cell_angle_alpha 90.00
_cell_angle_beta 90.00
_cell_angle_gamma 90.00
_cell_formula_units_Z 8
_cell_length_a 8.7519(3)
_cell_length_b 16.8317(5)
_cell_length_c 25.6881(8)
_cell_measurement_reflns_used 8140
_cell_measurement_temperature 223(2)
_cell_measurement_theta_max 26.57
_cell_measurement_theta_min 2.42
_cell_volume 3784.1(2)
_computing_cell_refinement 'Bruker SMART'
_computing_data_collection 'Bruker SMART'
_computing_data_reduction 'Bruker SAINT'
_computing_molecular_graphics 'Bruker SHELXTL'
_computing_publication_material 'Bruker SHELXTL'
_computing_structure_refinement 'SHELXL-97 (Sheldrick, 1997)'
_computing_structure_solution 'SHELXS-97 (Sheldrick, 1990)'
_diffrn_ambient_temperature 223(2)
_diffrn_measured_fraction_theta_full 1.000
_diffrn_measured_fraction_theta_max 1.000
_diffrn_measurement_device_type 'CCD area detector'
_diffrn_measurement_method 'phi and omega scans'
_diffrn_radiation_monochromator graphite
_diffrn_radiation_source 'fine-focus sealed tube'
_diffrn_radiation_type MoK\a
_diffrn_radiation_wavelength 0.71073
_diffrn_reflns_av_R_equivalents 0.0408
_diffrn_reflns_av_sigmaI/netI 0.0199
_diffrn_reflns_limit_h_max 11
_diffrn_reflns_limit_h_min -11
_diffrn_reflns_limit_k_max 21
_diffrn_reflns_limit_k_min -21
_diffrn_reflns_limit_l_max 33
_diffrn_reflns_limit_l_min -33
_diffrn_reflns_number 47018
_diffrn_reflns_theta_full 27.50
_diffrn_reflns_theta_max 27.50
_diffrn_reflns_theta_min 2.42
_exptl_absorpt_coefficient_mu 0.085
_exptl_absorpt_correction_T_max 0.9784
_exptl_absorpt_correction_T_min 0.9526
_exptl_absorpt_correction_type none
_exptl_crystal_colour colorless
_exptl_crystal_density_diffrn 1.279
_exptl_crystal_density_meas 0
_exptl_crystal_density_method 'not measured'
_exptl_crystal_description block
_exptl_crystal_F_000 1552
_exptl_crystal_size_max 0.58
_exptl_crystal_size_mid 0.52
_exptl_crystal_size_min 0.26
_refine_diff_density_max 0.927
_refine_diff_density_min -0.759
_refine_diff_density_rms 0.054
_refine_ls_extinction_method none
_refine_ls_goodness_of_fit_ref 1.019
_refine_ls_hydrogen_treatment mixed
_refine_ls_matrix_type full
_refine_ls_number_parameters 249
_refine_ls_number_reflns 4348
_refine_ls_number_restraints 0
_refine_ls_restrained_S_all 1.019
_refine_ls_R_factor_all 0.0807
_refine_ls_R_factor_gt 0.0684
_refine_ls_shift/su_max 0.000
_refine_ls_shift/su_mean 0.000
_refine_ls_structure_factor_coef Fsqd
_refine_ls_weighting_details 'calc w=1/[\s^2^(Fo^2^)+(0.0762P)^2^+3.8371P] where P=(Fo^2^+2Fc^2^)/3'
_refine_ls_weighting_scheme calc
_refine_ls_wR_factor_gt 0.1681
_refine_ls_wR_factor_ref 0.1774
_reflns_number_gt 3600
_reflns_number_total 4348
_reflns_threshold_expression >2sigma(I)
_cod_data_source_file cc900091e_si_001.cif
_cod_data_source_block 1,3-Dibenzyl-6-(butylamino)-1,3,5-triazine-2,4(1H,3H)-dione
_cod_depositor_comments
;
The following automatic conversions were performed:

'_symmetry_cell_setting' value 'Orthorhombic' changed to
'orthorhombic' according to
/home/saulius/struct/CIF-dictionaries/cif_core.dic dictionary named
'cif_core.dic' version 2.4.2 from 2011-04-26.

Automatic conversion script
Id: cif_fix_values 1715 2011-07-08 13:25:40Z adriana 
;
_cod_original_sg_symbol_H-M Pbca
_cod_database_code 1503659

loop_
_symmetry_equiv_pos_as_xyz
'x, y, z'
'-x+1/2, -y, z+1/2'
'-x, y+1/2, -z+1/2'
'x+1/2, -y+1/2, -z'
'-x, -y, -z'
'x-1/2, y, -z-1/2'
'x, -y-1/2, z-1/2'
'-x-1/2, y-1/2, z'

loop_
_atom_site_label
_atom_site_type_symbol
_atom_site_fract_x
_atom_site_fract_y
_atom_site_fract_z
_atom_site_U_iso_or_equiv
_atom_site_adp_type
_atom_site_occupancy
_atom_site_symmetry_multiplicity
_atom_site_calc_flag
_atom_site_refinement_flags
O1 O -0.00243(17) 0.18949(9) 0.56850(6) 0.0372(4) Uani 1 1 d .
O2 O 0.1840(2) -0.05654(9) 0.53477(7) 0.0502(4) Uani 1 1 d .
N1 N 0.18329(19) 0.17493(9) 0.50711(6) 0.0281(4) Uani 1 1 d .
N2 N 0.09275(19) 0.06621(10) 0.55390(6) 0.0312(4) Uani 1 1 d .
N3 N 0.2741(2) 0.04585(9) 0.48664(7) 0.0329(4) Uani 1 1 d .
N4 N 0.3571(2) 0.15344(11) 0.44077(7) 0.0357(4) Uani 1 1 d .
H1 H 0.368(3) 0.2029(15) 0.4372(9) 0.035(6) Uiso 1 1 d .
C1 C 0.0855(2) 0.14627(11) 0.54491(7) 0.0291(4) Uani 1 1 d .
C2 C 0.1867(2) 0.01434(11) 0.52488(8) 0.0340(4) Uani 1 1 d .
C3 C 0.2724(2) 0.12259(11) 0.47867(7) 0.0287(4) Uani 1 1 d .
C4 C 0.1745(2) 0.26021(11) 0.49482(7) 0.0288(4) Uani 1 1 d .
H4A H 0.2776 0.2798 0.4873 0.035 Uiso 1 1 calc R
H4B H 0.1369 0.2887 0.5255 0.035 Uiso 1 1 calc R
C5 C 0.0716(2) 0.27933(11) 0.44898(7) 0.0266(4) Uani 1 1 d .
C6 C -0.0163(2) 0.22255(12) 0.42392(8) 0.0324(4) Uani 1 1 d .
H6 H -0.0127 0.1694 0.4350 0.039 Uiso 1 1 calc R
C7 C -0.1098(3) 0.24379(13) 0.38257(8) 0.0391(5) Uani 1 1 d .
H7 H -0.1686 0.2048 0.3657 0.047 Uiso 1 1 calc R
C8 C -0.1172(3) 0.32171(14) 0.36600(9) 0.0409(5) Uani 1 1 d .
H8 H -0.1802 0.3360 0.3379 0.049 Uiso 1 1 calc R
C9 C -0.0307(3) 0.37826(13) 0.39125(9) 0.0430(5) Uani 1 1 d .
H9 H -0.0358 0.4315 0.3803 0.052 Uiso 1 1 calc R
C10 C 0.0633(2) 0.35800(12) 0.43240(8) 0.0354(5) Uani 1 1 d .
H10 H 0.1216 0.3973 0.4492 0.042 Uiso 1 1 calc R
C11 C -0.0115(2) 0.03372(13) 0.59373(8) 0.0373(5) Uani 1 1 d .
H11A H -0.0261 -0.0232 0.5873 0.045 Uiso 1 1 calc R
H11B H -0.1112 0.0597 0.5905 0.045 Uiso 1 1 calc R
C12 C 0.0473(2) 0.04516(13) 0.64825(8) 0.0381(5) Uani 1 1 d .
C13 C -0.0123(3) 0.10403(16) 0.67968(10) 0.0498(6) Uani 1 1 d .
H13 H -0.0890 0.1378 0.6668 0.060 Uiso 1 1 calc R
C14 C 0.0407(4) 0.1135(2) 0.73012(11) 0.0669(8) Uani 1 1 d .
H14 H -0.0013 0.1532 0.7515 0.080 Uiso 1 1 calc R
C15 C 0.1536(4) 0.0655(2) 0.74896(11) 0.0704(9) Uani 1 1 d .
H15 H 0.1882 0.0720 0.7833 0.085 Uiso 1 1 calc R
C16 C 0.2164(4) 0.0081(2) 0.71801(12) 0.0666(8) Uani 1 1 d .
H16 H 0.2961 -0.0239 0.7308 0.080 Uiso 1 1 calc R
C17 C 0.1626(3) -0.00308(15) 0.66771(10) 0.0510(6) Uani 1 1 d .
H17 H 0.2043 -0.0434 0.6468 0.061 Uiso 1 1 calc R
C18 C 0.4468(3) 0.10530(14) 0.40452(9) 0.0451(5) Uani 1 1 d .
H18A H 0.5552 0.1091 0.4137 0.054 Uiso 1 1 calc R
H18B H 0.4160 0.0495 0.4077 0.054 Uiso 1 1 calc R
C19 C 0.4257(7) 0.1311(4) 0.35136(14) 0.146(3) Uani 1 1 d .
H19A H 0.4989 0.1746 0.3470 0.175 Uiso 1 1 calc R
H19B H 0.4653 0.0871 0.3303 0.175 Uiso 1 1 calc R
C20 C 0.3013(7) 0.1552(4) 0.32604(14) 0.151(3) Uani 1 1 d .
H20A H 0.2542 0.1949 0.3489 0.181 Uiso 1 1 calc R
H20B H 0.2323 0.1093 0.3263 0.181 Uiso 1 1 calc R
C21 C 0.2888(7) 0.1877(3) 0.27442(15) 0.1178(18) Uani 1 1 d .
H21A H 0.3033 0.2448 0.2758 0.177 Uiso 1 1 calc R
H21B H 0.1883 0.1761 0.2604 0.177 Uiso 1 1 calc R
H21C H 0.3662 0.1642 0.2522 0.177 Uiso 1 1 calc R

loop_
_atom_site_aniso_label
_atom_site_aniso_U_11
_atom_site_aniso_U_22
_atom_site_aniso_U_33
_atom_site_aniso_U_23
_atom_site_aniso_U_13
_atom_site_aniso_U_12
O1 0.0389(8) 0.0340(8) 0.0386(8) 0.0029(6) 0.0042(6) 0.0061(6)
O2 0.0617(11) 0.0238(7) 0.0652(11) 0.0042(7) 0.0055(9) -0.0015(7)
N1 0.0330(8) 0.0224(7) 0.0288(8) 0.0011(6) -0.0029(6) 0.0019(6)
N2 0.0329(8) 0.0265(8) 0.0343(8) 0.0039(6) -0.0038(7) -0.0027(7)
N3 0.0353(9) 0.0250(8) 0.0383(9) -0.0023(7) -0.0041(7) 0.0019(7)
N4 0.0427(10) 0.0260(9) 0.0385(9) -0.0007(7) 0.0051(8) 0.0025(7)
C1 0.0299(9) 0.0289(9) 0.0286(9) 0.0014(7) -0.0063(7) 0.0000(7)
C2 0.0365(10) 0.0256(9) 0.0398(11) -0.0015(8) -0.0084(9) -0.0012(8)
C3 0.0293(9) 0.0263(9) 0.0303(9) -0.0036(7) -0.0080(7) 0.0011(7)
C4 0.0328(10) 0.0214(9) 0.0323(9) -0.0005(7) -0.0005(8) -0.0003(7)
C5 0.0264(9) 0.0242(8) 0.0291(9) 0.0016(7) 0.0040(7) 0.0012(7)
C6 0.0365(10) 0.0245(9) 0.0363(10) 0.0008(8) -0.0017(8) -0.0006(8)
C7 0.0410(11) 0.0373(11) 0.0391(11) -0.0037(9) -0.0074(9) -0.0025(9)
C8 0.0417(12) 0.0458(12) 0.0351(10) 0.0068(9) -0.0051(9) 0.0073(10)
C9 0.0489(13) 0.0309(10) 0.0490(12) 0.0133(9) -0.0037(10) 0.0018(9)
C10 0.0376(11) 0.0261(9) 0.0424(11) 0.0035(8) -0.0010(9) -0.0029(8)
C11 0.0350(11) 0.0336(10) 0.0434(11) 0.0053(9) -0.0021(9) -0.0081(8)
C12 0.0368(11) 0.0382(11) 0.0393(11) 0.0082(9) 0.0014(9) -0.0122(9)
C13 0.0438(13) 0.0604(15) 0.0452(13) 0.0019(11) 0.0086(10) -0.0043(11)
C14 0.0626(18) 0.092(2) 0.0458(14) -0.0124(15) 0.0136(13) -0.0163(16)
C15 0.0593(17) 0.113(3) 0.0389(13) 0.0089(16) -0.0031(13) -0.0281(18)
C16 0.0574(17) 0.082(2) 0.0605(17) 0.0277(16) -0.0144(14) -0.0072(15)
C17 0.0519(14) 0.0470(13) 0.0540(14) 0.0146(11) -0.0058(12) -0.0022(11)
C18 0.0459(13) 0.0415(12) 0.0480(13) -0.0060(10) 0.0099(10) 0.0077(10)
C19 0.173(5) 0.215(6) 0.0496(19) -0.033(3) -0.005(2) 0.135(5)
C20 0.181(5) 0.226(6) 0.0473(19) -0.014(3) -0.005(3) 0.133(5)
C21 0.186(5) 0.089(3) 0.078(3) -0.005(2) -0.033(3) 0.006(3)

loop_
_atom_type_symbol
_atom_type_description
_atom_type_scat_dispersion_real
_atom_type_scat_dispersion_imag
_atom_type_scat_source
C C 0.0033 0.0016 'International Tables Vol C Tables 4.2.6.8 and 6.1.1.4'
H H 0.0000 0.0000 'International Tables Vol C Tables 4.2.6.8 and 6.1.1.4'
N N 0.0061 0.0033 'International Tables Vol C Tables 4.2.6.8 and 6.1.1.4'
O O 0.0106 0.0060 'International Tables Vol C Tables 4.2.6.8 and 6.1.1.4'

loop_
_geom_angle_atom_site_label_1
_geom_angle_atom_site_label_2
_geom_angle_atom_site_label_3
_geom_angle
C1 N1 C3 119.84(16)
C1 N1 C4 117.32(16)
C3 N1 C4 122.46(16)
C1 N2 C2 123.15(17)
C1 N2 C11 116.94(17)
C2 N2 C11 119.79(17)
C3 N3 C2 119.60(18)
C3 N4 C18 123.31(18)
O1 C1 N2 122.19(18)
O1 C1 N1 122.11(17)
N2 C1 N1 115.70(17)
O2 C2 N3 123.0(2)
O2 C2 N2 118.9(2)
N3 C2 N2 118.05(17)
N3 C3 N4 119.61(18)
N3 C3 N1 123.51(18)
N4 C3 N1 116.86(17)
N1 C4 C5 113.86(15)
C6 C5 C10 118.99(18)
C6 C5 C4 122.95(16)
C10 C5 C4 118.04(17)
C5 C6 C7 120.37(18)
C8 C7 C6 120.5(2)
C9 C8 C7 119.1(2)
C8 C9 C10 121.08(19)
C9 C10 C5 119.96(19)
N2 C11 C12 112.77(16)
C13 C12 C17 118.9(2)
C13 C12 C11 120.5(2)
C17 C12 C11 120.6(2)
C12 C13 C14 120.2(3)
C15 C14 C13 120.4(3)
C14 C15 C16 120.2(3)
C15 C16 C17 120.0(3)
C16 C17 C12 120.2(3)
C19 C18 N4 111.5(2)
C20 C19 C18 131.1(5)
C19 C20 C21 128.9(6)

loop_
_geom_bond_atom_site_label_1
_geom_bond_atom_site_label_2
_geom_bond_distance
O1 C1 1.220(2)
O2 C2 1.220(2)
N1 C1 1.382(2)
N1 C3 1.385(2)
N1 C4 1.472(2)
N2 C1 1.369(2)
N2 C2 1.412(3)
N2 C11 1.476(3)
N3 C3 1.308(2)
N3 C2 1.354(3)
N4 C3 1.329(3)
N4 C18 1.463(3)
C4 C5 1.517(3)
C5 C6 1.386(3)
C5 C10 1.393(3)
C6 C7 1.388(3)
C7 C8 1.380(3)
C8 C9 1.378(3)
C9 C10 1.383(3)
C11 C12 1.504(3)
C12 C13 1.380(3)
C12 C17 1.388(3)
C13 C14 1.386(4)
C14 C15 1.364(5)
C15 C16 1.367(5)
C16 C17 1.388(4)
C18 C19 1.445(5)
C19 C20 1.332(6)
C20 C21 1.439(5)
